data_4104520
loop_
_publ_author_name
'Fabiola Barrios-Landeros'
'Brad P. Carrow'
'John F. Hartwig'

_publ_section_title
;
 Effect of Ligand Steric Properties and Halide Identity on the Mechanism
 for Oxidative Addition of Haloarenes to Trialkylphosphine Pd(0) Complexes
;
_journal_name_full 'Journal of the American Chemical Society'
_journal_page_first 8141
_journal_page_last 8154
_journal_paper_doi 10.1021/ja900798s
_journal_volume 131
_journal_year 2009
_chemical_formula_sum 'C40 H68 Br2 P2 Pd2'
_chemical_formula_weight 983.50
_chemical_name_systematic
; 
 ? 
;
_space_group_IT_number 14
_symmetry_cell_setting monoclinic
_symmetry_space_group_name_Hall '-P 2ybc'
_symmetry_space_group_name_H-M 'P 1 21/c 1'
_atom_sites_solution_hydrogens geom
_atom_sites_solution_primary direct
_atom_sites_solution_secondary difmap
_audit_creation_method SHELXL-97
_cell_angle_alpha 90.00
_cell_angle_beta 97.19(3)
_cell_angle_gamma 90.00
_cell_formula_units_Z 4
_cell_length_a 14.549(3)
_cell_length_b 14.689(3)
_cell_length_c 20.017(4)
_cell_measurement_temperature 296(2)
_cell_volume 4244.2(15)
_computing_cell_refinement Denzo
_computing_data_collection Nonius
_computing_data_reduction Denzo
_computing_molecular_graphics XP
_computing_publication_material XCIF
_computing_structure_refinement 'SHELXL-97 (Sheldrick, 1997)'
_computing_structure_solution 'SHELXS-97 (Sheldrick, 1990)'
_diffrn_ambient_temperature 296(2)
_diffrn_measured_fraction_theta_full 0.984
_diffrn_measured_fraction_theta_max 0.984
_diffrn_measurement_device_type 'Bruker P4'
_diffrn_measurement_method '\w scans'
_diffrn_radiation_monochromator graphite
_diffrn_radiation_source 'fine-focus sealed tube'
_diffrn_radiation_type MoK\a
_diffrn_radiation_wavelength 0.71073
_diffrn_reflns_av_R_equivalents 0.0610
_diffrn_reflns_av_sigmaI/netI 0.1100
_diffrn_reflns_limit_h_max 19
_diffrn_reflns_limit_h_min -19
_diffrn_reflns_limit_k_max 19
_diffrn_reflns_limit_k_min -17
_diffrn_reflns_limit_l_max 26
_diffrn_reflns_limit_l_min -26
_diffrn_reflns_number 18273
_diffrn_reflns_theta_full 27.97
_diffrn_reflns_theta_max 27.97
_diffrn_reflns_theta_min 2.31
_exptl_absorpt_coefficient_mu 2.831
_exptl_absorpt_correction_T_max 0.6013
_exptl_absorpt_correction_T_min 0.5379
_exptl_absorpt_correction_type none
_exptl_crystal_colour 'Pale Yellow'
_exptl_crystal_density_diffrn 1.539
_exptl_crystal_density_method 'not measured'
_exptl_crystal_description Block
_exptl_crystal_F_000 2000
_exptl_crystal_size_max 0.25
_exptl_crystal_size_mid 0.20
_exptl_crystal_size_min 0.20
_refine_diff_density_max 0.459
_refine_diff_density_min -0.561
_refine_diff_density_rms 0.105
_refine_ls_extinction_method none
_refine_ls_goodness_of_fit_ref 0.914
_refine_ls_hydrogen_treatment constr
_refine_ls_matrix_type full
_refine_ls_number_parameters 415
_refine_ls_number_reflns 10077
_refine_ls_number_restraints 0
_refine_ls_restrained_S_all 0.914
_refine_ls_R_factor_all 0.1119
_refine_ls_R_factor_gt 0.0419
_refine_ls_shift/su_max 0.003
_refine_ls_shift/su_mean 0.000
_refine_ls_structure_factor_coef Fsqd
_refine_ls_weighting_details 'calc w=1/[\s^2^(Fo^2^)+(0.0264P)^2^+0.0000P] where P=(Fo^2^+2Fc^2^)/3'
_refine_ls_weighting_scheme calc
_refine_ls_wR_factor_gt 0.0677
_refine_ls_wR_factor_ref 0.0827
_reflns_number_gt 5792
_reflns_number_total 10077
_reflns_threshold_expression >2sigma(I)
_cod_data_source_file ja900798s_si_001.cif
_cod_data_source_block fbl01
_cod_original_cell_volume 4244.3(15)
_cod_database_code 4104520

loop_
_symmetry_equiv_pos_as_xyz
'x, y, z'
'-x, y+1/2, -z+1/2'
'-x, -y, -z'
'x, -y-1/2, z-1/2'

loop_
_atom_site_label
_atom_site_type_symbol
_atom_site_fract_x
_atom_site_fract_y
_atom_site_fract_z
_atom_site_U_iso_or_equiv
_atom_site_adp_type
_atom_site_occupancy
_atom_site_symmetry_multiplicity
_atom_site_calc_flag
_atom_site_refinement_flags
Pd1 Pd 0.28507(2) 0.950141(19) 0.251514(13) 0.03483(9) Uani 1 1 d .
Pd2 Pd 0.18911(2) 1.168875(19) 0.313859(14) 0.03369(9) Uani 1 1 d .
Br1 Br 0.18754(3) 0.99683(3) 0.34594(2) 0.05076(14) Uani 1 1 d .
Br2 Br 0.24387(4) 1.10729(3) 0.209015(19) 0.05350(14) Uani 1 1 d .
P2 P 0.15313(7) 1.23704(7) 0.41235(5) 0.0334(3) Uani 1 1 d .
P1 P 0.33582(7) 0.80607(7) 0.28838(5) 0.0327(2) Uani 1 1 d .
C1 C 0.3437(3) 0.9404(2) 0.16674(18) 0.0372(10) Uani 1 1 d .
C2 C 0.2867(3) 0.9271(3) 0.10678(19) 0.0478(11) Uani 1 1 d .
H2A H 0.2234 0.9186 0.1074 0.057 Uiso 1 1 calc R
C3 C 0.3223(4) 0.9265(3) 0.0463(2) 0.0601(14) Uani 1 1 d .
H3A H 0.2830 0.9162 0.0066 0.072 Uiso 1 1 calc R
C4 C 0.4151(4) 0.9407(3) 0.0435(2) 0.0670(15) Uani 1 1 d .
H4A H 0.4390 0.9396 0.0026 0.080 Uiso 1 1 calc R
C5 C 0.4716(4) 0.9566(3) 0.1025(2) 0.0624(14) Uani 1 1 d .
H5A H 0.5344 0.9672 0.1012 0.075 Uiso 1 1 calc R
C6 C 0.4370(3) 0.9572(3) 0.1636(2) 0.0469(11) Uani 1 1 d .
H6A H 0.4765 0.9688 0.2029 0.056 Uiso 1 1 calc R
C7 C 0.3860(3) 0.7407(3) 0.22146(18) 0.0415(11) Uani 1 1 d .
H7A H 0.4245 0.7858 0.2019 0.050 Uiso 1 1 calc R
C8 C 0.3136(3) 0.7140(3) 0.16199(19) 0.0490(12) Uani 1 1 d .
H8A H 0.2772 0.6631 0.1749 0.059 Uiso 1 1 calc R
H8B H 0.2719 0.7648 0.1506 0.059 Uiso 1 1 calc R
C9 C 0.3603(4) 0.6879(3) 0.1008(2) 0.0710(16) Uani 1 1 d .
H9A H 0.3136 0.6691 0.0646 0.085 Uiso 1 1 calc R
H9B H 0.3922 0.7405 0.0856 0.085 Uiso 1 1 calc R
C10 C 0.4290(4) 0.6114(3) 0.1170(2) 0.0754(17) Uani 1 1 d .
H10A H 0.4607 0.5994 0.0781 0.090 Uiso 1 1 calc R
H10B H 0.3961 0.5565 0.1269 0.090 Uiso 1 1 calc R
C11 C 0.4995(4) 0.6351(3) 0.1769(2) 0.0674(14) Uani 1 1 d .
H11A H 0.5371 0.6858 0.1652 0.081 Uiso 1 1 calc R
H11B H 0.5401 0.5834 0.1878 0.081 Uiso 1 1 calc R
C12 C 0.4522(3) 0.6602(3) 0.2378(2) 0.0498(12) Uani 1 1 d .
H12A H 0.4987 0.6763 0.2751 0.060 Uiso 1 1 calc R
H12B H 0.4179 0.6082 0.2514 0.060 Uiso 1 1 calc R
C13 C 0.2397(3) 0.7344(3) 0.3175(2) 0.0424(10) Uani 1 1 d .
C14 C 0.1517(3) 0.7529(3) 0.2685(2) 0.0611(13) Uani 1 1 d .
H14A H 0.1014 0.7176 0.2816 0.092 Uiso 1 1 calc R
H14B H 0.1622 0.7361 0.2237 0.092 Uiso 1 1 calc R
H14C H 0.1365 0.8164 0.2695 0.092 Uiso 1 1 calc R
C15 C 0.2605(3) 0.6320(3) 0.3173(2) 0.0578(13) Uani 1 1 d .
H15A H 0.2100 0.5992 0.3325 0.087 Uiso 1 1 calc R
H15B H 0.3163 0.6198 0.3468 0.087 Uiso 1 1 calc R
H15C H 0.2682 0.6131 0.2724 0.087 Uiso 1 1 calc R
C16 C 0.2176(3) 0.7601(3) 0.3883(2) 0.0590(13) Uani 1 1 d .
H16A H 0.1689 0.7217 0.4004 0.089 Uiso 1 1 calc R
H16B H 0.1982 0.8225 0.3885 0.089 Uiso 1 1 calc R
H16C H 0.2720 0.7521 0.4202 0.089 Uiso 1 1 calc R
C17 C 0.4330(3) 0.8199(3) 0.3599(2) 0.0462(11) Uani 1 1 d .
C18 C 0.4082(3) 0.8955(3) 0.40788(19) 0.0580(13) Uani 1 1 d .
H18A H 0.4577 0.9024 0.4441 0.087 Uiso 1 1 calc R
H18B H 0.3522 0.8795 0.4259 0.087 Uiso 1 1 calc R
H18C H 0.3992 0.9518 0.3836 0.087 Uiso 1 1 calc R
C19 C 0.5188(3) 0.8539(3) 0.3297(2) 0.0593(13) Uani 1 1 d .
H19A H 0.5694 0.8613 0.3649 0.089 Uiso 1 1 calc R
H19B H 0.5051 0.9114 0.3078 0.089 Uiso 1 1 calc R
H19C H 0.5354 0.8104 0.2975 0.089 Uiso 1 1 calc R
C20 C 0.4577(3) 0.7328(3) 0.4011(2) 0.0633(14) Uani 1 1 d .
H20A H 0.5075 0.7453 0.4360 0.095 Uiso 1 1 calc R
H20B H 0.4763 0.6862 0.3720 0.095 Uiso 1 1 calc R
H20C H 0.4045 0.7125 0.4209 0.095 Uiso 1 1 calc R
C21 C 0.1893(3) 1.2876(2) 0.26507(17) 0.0340(9) Uani 1 1 d .
C22 C 0.1130(3) 1.3101(3) 0.21985(18) 0.0435(11) Uani 1 1 d .
H22A H 0.0611 1.2727 0.2164 0.052 Uiso 1 1 calc R
C23 C 0.1118(4) 1.3862(3) 0.1799(2) 0.0571(13) Uani 1 1 d .
H23A H 0.0587 1.4006 0.1508 0.069 Uiso 1 1 calc R
C24 C 0.1887(4) 1.4413(3) 0.1826(2) 0.0617(14) Uani 1 1 d .
H24A H 0.1877 1.4934 0.1561 0.074 Uiso 1 1 calc R
C25 C 0.2663(4) 1.4187(3) 0.2247(2) 0.0563(13) Uani 1 1 d .
H25A H 0.3190 1.4547 0.2260 0.068 Uiso 1 1 calc R
C26 C 0.2670(3) 1.3424(3) 0.2654(2) 0.0444(11) Uani 1 1 d .
H26A H 0.3207 1.3276 0.2936 0.053 Uiso 1 1 calc R
C27 C 0.1110(3) 1.3568(2) 0.39857(17) 0.0358(10) Uani 1 1 d .
H27A H 0.1548 1.3841 0.3709 0.043 Uiso 1 1 calc R
C28 C 0.0173(3) 1.3633(3) 0.35438(19) 0.0464(11) Uani 1 1 d .
H28A H 0.0162 1.3214 0.3168 0.056 Uiso 1 1 calc R
H28B H -0.0318 1.3461 0.3805 0.056 Uiso 1 1 calc R
C29 C 0.0007(3) 1.4595(3) 0.3280(2) 0.0598(13) Uani 1 1 d .
H29A H -0.0589 1.4625 0.3003 0.072 Uiso 1 1 calc R
H29B H 0.0482 1.4755 0.3001 0.072 Uiso 1 1 calc R
C30 C 0.0025(4) 1.5273(3) 0.3858(2) 0.0619(14) Uani 1 1 d .
H30A H -0.0030 1.5887 0.3679 0.074 Uiso 1 1 calc R
H30B H -0.0499 1.5162 0.4103 0.074 Uiso 1 1 calc R
C31 C 0.0914(3) 1.5189(3) 0.4334(2) 0.0524(12) Uani 1 1 d .
H31A H 0.1425 1.5395 0.4105 0.063 Uiso 1 1 calc R
H31B H 0.0879 1.5587 0.4716 0.063 Uiso 1 1 calc R
C32 C 0.1110(3) 1.4232(3) 0.45859(18) 0.0450(11) Uani 1 1 d .
H32A H 0.0642 1.4047 0.4863 0.054 Uiso 1 1 calc R
H32B H 0.1708 1.4213 0.4861 0.054 Uiso 1 1 calc R
C33 C 0.0617(3) 1.1712(3) 0.45233(19) 0.0412(10) Uani 1 1 d .
C34 C 0.1040(3) 1.0871(3) 0.4906(2) 0.0537(12) Uani 1 1 d .
H34A H 0.0565 1.0551 0.5103 0.080 Uiso 1 1 calc R
H34B H 0.1515 1.1062 0.5254 0.080 Uiso 1 1 calc R
H34C H 0.1304 1.0476 0.4599 0.080 Uiso 1 1 calc R
C35 C -0.0116(3) 1.1386(3) 0.3958(2) 0.0574(13) Uani 1 1 d .
H35A H -0.0587 1.1051 0.4148 0.086 Uiso 1 1 calc R
H35B H 0.0170 1.1000 0.3656 0.086 Uiso 1 1 calc R
H35C H -0.0390 1.1902 0.3716 0.086 Uiso 1 1 calc R
C36 C 0.0136(3) 1.2286(3) 0.5030(2) 0.0610(13) Uani 1 1 d .
H36A H -0.0316 1.1919 0.5215 0.092 Uiso 1 1 calc R
H36B H -0.0164 1.2801 0.4802 0.092 Uiso 1 1 calc R
H36C H 0.0590 1.2493 0.5387 0.092 Uiso 1 1 calc R
C37 C 0.2644(3) 1.2436(3) 0.47269(18) 0.0433(11) Uani 1 1 d .
C38 C 0.3239(3) 1.3193(3) 0.4469(2) 0.0568(13) Uani 1 1 d .
H38A H 0.3809 1.3247 0.4765 0.085 Uiso 1 1 calc R
H38B H 0.2909 1.3759 0.4458 0.085 Uiso 1 1 calc R
H38C H 0.3372 1.3043 0.4024 0.085 Uiso 1 1 calc R
C39 C 0.2531(3) 1.2637(3) 0.54713(18) 0.0553(13) Uani 1 1 d .
H39A H 0.3131 1.2660 0.5733 0.083 Uiso 1 1 calc R
H39B H 0.2169 1.2164 0.5642 0.083 Uiso 1 1 calc R
H39C H 0.2224 1.3211 0.5501 0.083 Uiso 1 1 calc R
C40 C 0.3185(3) 1.1547(3) 0.4687(2) 0.0585(13) Uani 1 1 d .
H40A H 0.3749 1.1576 0.4991 0.088 Uiso 1 1 calc R
H40B H 0.3328 1.1462 0.4236 0.088 Uiso 1 1 calc R
H40C H 0.2816 1.1046 0.4809 0.088 Uiso 1 1 calc R

loop_
_atom_site_aniso_label
_atom_site_aniso_U_11
_atom_site_aniso_U_22
_atom_site_aniso_U_33
_atom_site_aniso_U_23
_atom_site_aniso_U_13
_atom_site_aniso_U_12
Pd1 0.0466(2) 0.02961(18) 0.02909(16) -0.00017(13) 0.00795(14) 0.00221(16)
Pd2 0.0422(2) 0.02991(18) 0.02978(16) -0.00136(12) 0.00794(14) 0.00032(15)
Br1 0.0785(4) 0.0350(3) 0.0432(3) 0.00176(19) 0.0251(2) 0.0053(2)
Br2 0.0933(4) 0.0340(3) 0.0375(2) 0.00435(18) 0.0247(2) 0.0150(3)
P2 0.0359(7) 0.0358(6) 0.0291(5) -0.0029(4) 0.0071(5) -0.0027(5)
P1 0.0366(6) 0.0310(6) 0.0307(5) 0.0026(4) 0.0045(5) -0.0012(5)
C1 0.055(3) 0.025(2) 0.033(2) 0.0001(16) 0.013(2) 0.008(2)
C2 0.062(3) 0.043(3) 0.039(3) 0.0002(19) 0.007(2) 0.008(2)
C3 0.097(4) 0.050(3) 0.034(3) 0.001(2) 0.010(3) 0.015(3)
C4 0.112(5) 0.052(3) 0.044(3) 0.006(2) 0.038(3) 0.007(3)
C5 0.071(4) 0.056(3) 0.066(3) 0.009(3) 0.030(3) -0.002(3)
C6 0.064(3) 0.039(3) 0.041(2) 0.0033(19) 0.020(2) -0.002(2)
C7 0.048(3) 0.037(3) 0.041(2) 0.0036(18) 0.009(2) 0.002(2)
C8 0.068(3) 0.034(3) 0.046(3) 0.001(2) 0.011(2) 0.005(2)
C9 0.108(5) 0.057(3) 0.049(3) 0.000(2) 0.012(3) 0.018(3)
C10 0.114(5) 0.053(3) 0.068(3) -0.001(3) 0.042(3) 0.025(3)
C11 0.079(4) 0.050(3) 0.078(4) 0.002(3) 0.028(3) 0.017(3)
C12 0.056(3) 0.036(3) 0.058(3) 0.004(2) 0.012(2) 0.011(2)
C13 0.048(3) 0.032(2) 0.049(3) 0.0020(19) 0.014(2) -0.005(2)
C14 0.042(3) 0.065(3) 0.076(3) -0.003(3) 0.004(3) -0.011(3)
C15 0.068(4) 0.035(3) 0.073(3) 0.002(2) 0.022(3) -0.012(3)
C16 0.075(4) 0.043(3) 0.064(3) 0.002(2) 0.030(3) -0.006(3)
C17 0.047(3) 0.045(3) 0.045(2) 0.004(2) -0.003(2) -0.007(2)
C18 0.070(4) 0.062(3) 0.039(2) -0.001(2) -0.005(2) -0.012(3)
C19 0.046(3) 0.064(3) 0.065(3) 0.006(2) -0.003(2) -0.012(3)
C20 0.069(4) 0.062(3) 0.055(3) 0.018(2) -0.012(2) 0.000(3)
C21 0.045(3) 0.029(2) 0.030(2) -0.0043(17) 0.0113(19) 0.006(2)
C22 0.053(3) 0.045(3) 0.034(2) 0.0004(19) 0.009(2) 0.001(2)
C23 0.068(4) 0.063(3) 0.040(3) 0.007(2) 0.008(2) 0.022(3)
C24 0.097(5) 0.037(3) 0.055(3) 0.011(2) 0.024(3) 0.021(3)
C25 0.074(4) 0.036(3) 0.063(3) -0.003(2) 0.028(3) -0.005(3)
C26 0.048(3) 0.041(3) 0.046(3) -0.001(2) 0.014(2) 0.003(2)
C27 0.039(3) 0.037(2) 0.035(2) -0.0059(17) 0.0160(19) -0.003(2)
C28 0.047(3) 0.048(3) 0.043(2) -0.012(2) 0.002(2) 0.007(2)
C29 0.072(4) 0.057(3) 0.049(3) -0.001(2) 0.003(2) 0.014(3)
C30 0.092(4) 0.041(3) 0.053(3) 0.001(2) 0.013(3) 0.013(3)
C31 0.068(3) 0.043(3) 0.050(3) -0.015(2) 0.024(3) 0.002(2)
C32 0.055(3) 0.044(3) 0.039(2) -0.0098(19) 0.016(2) -0.001(2)
C33 0.046(3) 0.041(3) 0.039(2) -0.0034(19) 0.017(2) -0.009(2)
C34 0.066(3) 0.048(3) 0.050(3) 0.007(2) 0.016(2) -0.007(3)
C35 0.048(3) 0.058(3) 0.066(3) -0.003(2) 0.007(2) -0.018(3)
C36 0.066(4) 0.062(3) 0.062(3) -0.002(2) 0.036(3) -0.007(3)
C37 0.037(3) 0.055(3) 0.037(2) -0.006(2) -0.0003(19) -0.001(2)
C38 0.040(3) 0.075(4) 0.053(3) -0.009(2) -0.001(2) -0.010(3)
C39 0.062(3) 0.067(3) 0.033(2) -0.007(2) -0.006(2) -0.003(3)
C40 0.046(3) 0.067(3) 0.060(3) -0.004(2) -0.004(2) 0.007(3)

loop_
_atom_type_symbol
_atom_type_description
_atom_type_scat_dispersion_real
_atom_type_scat_dispersion_imag
_atom_type_scat_source
C C 0.0033 0.0016 'International Tables Vol C Tables 4.2.6.8 and 6.1.1.4'
H H 0.0000 0.0000 'International Tables Vol C Tables 4.2.6.8 and 6.1.1.4'
P P 0.1023 0.0942 'International Tables Vol C Tables 4.2.6.8 and 6.1.1.4'
Br Br -0.2901 2.4595 'International Tables Vol C Tables 4.2.6.8 and 6.1.1.4'
Pd Pd -0.9988 1.0072 'International Tables Vol C Tables 4.2.6.8 and 6.1.1.4'

loop_
_geom_angle_atom_site_label_1
_geom_angle_atom_site_label_2
_geom_angle_atom_site_label_3
_geom_angle
C1 Pd1 P1 92.96(11)
C1 Pd1 Br2 83.53(10)
P1 Pd1 Br2 175.15(3)
C1 Pd1 Br1 165.65(11)
P1 Pd1 Br1 100.94(3)
Br2 Pd1 Br1 82.787(18)
C21 Pd2 P2 93.01(10)
C21 Pd2 Br2 83.45(10)
P2 Pd2 Br2 173.39(3)
C21 Pd2 Br1 165.06(10)
P2 Pd2 Br1 101.44(3)
Br2 Pd2 Br1 82.526(18)
Pd1 Br1 Pd2 93.111(18)
Pd2 Br2 Pd1 97.807(19)
C27 P2 C37 106.48(18)
C27 P2 C33 107.85(18)
C37 P2 C33 110.14(18)
C27 P2 Pd2 112.55(11)
C37 P2 Pd2 107.25(13)
C33 P2 Pd2 112.42(12)
C7 P1 C17 106.01(19)
C7 P1 C13 107.70(18)
C17 P1 C13 109.64(18)
C7 P1 Pd1 112.10(13)
C17 P1 Pd1 108.59(13)
C13 P1 Pd1 112.58(13)
C2 C1 C6 118.0(4)
C2 C1 Pd1 118.2(3)
C6 C1 Pd1 123.3(3)
C3 C2 C1 120.9(4)
C4 C3 C2 120.9(4)
C5 C4 C3 118.6(4)
C4 C5 C6 121.2(5)
C5 C6 C1 120.4(4)
C12 C7 C8 108.7(3)
C12 C7 P1 122.3(3)
C8 C7 P1 113.2(3)
C9 C8 C7 110.8(4)
C10 C9 C8 111.4(4)
C9 C10 C11 111.2(4)
C10 C11 C12 111.1(4)
C11 C12 C7 110.5(3)
C15 C13 C14 108.7(3)
C15 C13 C16 107.9(3)
C14 C13 C16 106.9(4)
C15 C13 P1 112.9(3)
C14 C13 P1 107.1(3)
C16 C13 P1 113.2(3)
C19 C17 C18 106.0(3)
C19 C17 C20 109.5(4)
C18 C17 C20 108.9(3)
C19 C17 P1 107.6(3)
C18 C17 P1 109.8(3)
C20 C17 P1 114.6(3)
C22 C21 C26 116.9(4)
C22 C21 Pd2 118.6(3)
C26 C21 Pd2 123.6(3)
C23 C22 C21 121.8(4)
C22 C23 C24 120.2(5)
C25 C24 C23 119.2(4)
C24 C25 C26 120.4(5)
C25 C26 C21 121.3(4)
C28 C27 C32 108.8(3)
C28 C27 P2 113.3(3)
C32 C27 P2 120.6(3)
C29 C28 C27 110.5(4)
C28 C29 C30 111.0(3)
C31 C30 C29 110.9(4)
C32 C31 C30 113.4(4)
C31 C32 C27 110.2(3)
C35 C33 C34 108.3(3)
C35 C33 C36 108.9(4)
C34 C33 C36 107.2(3)
C35 C33 P2 107.9(3)
C34 C33 P2 111.1(3)
C36 C33 P2 113.3(3)
C40 C37 C38 106.5(3)
C40 C37 C39 109.2(3)
C38 C37 C39 108.5(3)
C40 C37 P2 109.1(3)
C38 C37 P2 107.2(3)
C39 C37 P2 116.0(3)

loop_
_geom_bond_atom_site_label_1
_geom_bond_atom_site_label_2
_geom_bond_distance
Pd1 C1 1.998(4)
Pd1 P1 2.3306(11)
Pd1 Br2 2.5067(6)
Pd1 Br1 2.5939(8)
Pd2 C21 1.999(4)
Pd2 P2 2.3286(11)
Pd2 Br2 2.5052(7)
Pd2 Br1 2.6082(7)
P2 C27 1.872(4)
P2 C37 1.897(4)
P2 C33 1.900(4)
P1 C7 1.870(4)
P1 C17 1.893(4)
P1 C13 1.899(4)
C1 C2 1.385(5)
C1 C6 1.389(6)
C2 C3 1.376(5)
C3 C4 1.374(7)
C4 C5 1.371(6)
C5 C6 1.380(5)
C7 C12 1.535(5)
C7 C8 1.539(5)
C8 C9 1.523(5)
C9 C10 1.511(6)
C10 C11 1.518(7)
C11 C12 1.520(6)
C13 C15 1.534(5)
C13 C14 1.537(6)
C13 C16 1.539(5)
C17 C19 1.537(6)
C17 C18 1.540(5)
C17 C20 1.540(5)
C21 C22 1.381(5)
C21 C26 1.387(5)
C22 C23 1.374(5)
C23 C24 1.377(6)
C24 C25 1.362(6)
C25 C26 1.387(5)
C27 C28 1.533(5)
C27 C32 1.548(5)
C28 C29 1.517(5)
C29 C30 1.525(5)
C30 C31 1.511(6)
C31 C32 1.509(5)
C33 C35 1.532(5)
C33 C34 1.541(5)
C33 C36 1.552(5)
C37 C40 1.532(5)
C37 C38 1.537(5)
C37 C39 1.548(5)
